data_7004595
loop_
_publ_author_name
'Lima, Lu\'is M. P.'
'Delgado, Rita'
'Drew, Michael G. B.'
'Brand\~ao, Paula'
'F\'elix, V\'itor'

_publ_section_title
;
 Cyclam derivatives containing three acetate pendant arms: synthesis,
 acid--base, metal complexation and structural studies
;
_journal_issue 46
_journal_name_full 'Dalton Transactions'
_journal_page_first 6593
_journal_page_last 6608
_journal_paper_doi 10.1039/b809100e
_journal_year 2008
_chemical_formula_sum 'C24 H52 I7 N4 O10 P2'
_chemical_formula_weight 1506.94
_chemical_name_systematic
;
?
;
_space_group_IT_number 2
_symmetry_cell_setting triclinic
_symmetry_space_group_name_Hall '-P 1'
_symmetry_space_group_name_H-M 'P -1'
_atom_sites_solution_hydrogens geom
_atom_sites_solution_primary direct
_atom_sites_solution_secondary difmap
_audit_creation_method SHELXL-97
_cell_angle_alpha 96.362(4)
_cell_angle_beta 99.913(4)
_cell_angle_gamma 95.544(4)
_cell_formula_units_Z 2
_cell_length_a 10.9857(8)
_cell_length_b 13.1654(10)
_cell_length_c 16.3597(12)
_cell_measurement_temperature 273(2)
_cell_volume 2300.2(3)
_computing_cell_refinement 'Bruker SMART'
_computing_data_collection 'Bruker SMART'
_computing_data_reduction 'Bruker SAINT'
_computing_molecular_graphics 'PLATON (Spek, 2003)'
_computing_publication_material 'SHELXL-97 (Sheldrick, 1997)'
_computing_structure_refinement 'SHELXL-97 (Sheldrick, 1997)'
_computing_structure_solution 'SHELXS-97 (Sheldrick, 1990)'
_diffrn_ambient_temperature 273(2)
_diffrn_measured_fraction_theta_full 0.988
_diffrn_measured_fraction_theta_max 0.988
_diffrn_measurement_device_type 'CCD area detector'
_diffrn_measurement_method 'phi and omega scans'
_diffrn_radiation_monochromator graphite
_diffrn_radiation_source 'fine-focus sealed tube'
_diffrn_radiation_type MoK\a
_diffrn_radiation_wavelength 0.71073
_diffrn_reflns_av_R_equivalents 0.0584
_diffrn_reflns_av_sigmaI/netI 0.0599
_diffrn_reflns_limit_h_max 13
_diffrn_reflns_limit_h_min -13
_diffrn_reflns_limit_k_max 16
_diffrn_reflns_limit_k_min -16
_diffrn_reflns_limit_l_max 20
_diffrn_reflns_limit_l_min -20
_diffrn_reflns_number 65001
_diffrn_reflns_theta_full 26.57
_diffrn_reflns_theta_max 26.57
_diffrn_reflns_theta_min 1.57
_exptl_absorpt_coefficient_mu 4.838
_exptl_absorpt_correction_T_max 0.4445
_exptl_absorpt_correction_T_min 0.4445
_exptl_absorpt_correction_type multi-scan
_exptl_crystal_colour brown-red
_exptl_crystal_density_diffrn 2.176
_exptl_crystal_density_method 'not measured'
_exptl_crystal_description 'block shaped'
_exptl_crystal_F_000 1410
_exptl_crystal_size_max 0.20
_exptl_crystal_size_mid 0.20
_exptl_crystal_size_min 0.20
_refine_diff_density_max 2.285
_refine_diff_density_min -2.091
_refine_diff_density_rms 0.268
_refine_ls_extinction_method none
_refine_ls_goodness_of_fit_ref 1.111
_refine_ls_hydrogen_treatment constr
_refine_ls_matrix_type full
_refine_ls_number_parameters 428
_refine_ls_number_reflns 9497
_refine_ls_number_restraints 0
_refine_ls_restrained_S_all 1.111
_refine_ls_R_factor_all 0.1170
_refine_ls_R_factor_gt 0.0652
_refine_ls_shift/su_max 0.000
_refine_ls_shift/su_mean 0.000
_refine_ls_structure_factor_coef Fsqd
_refine_ls_weighting_details 'w=1/[\s^2^(Fo^2^)+(0.0717P)^2^+36.8160P] where P=(Fo^2^+2Fc^2^)/3'
_refine_ls_weighting_scheme calc
_refine_ls_wR_factor_gt 0.1504
_refine_ls_wR_factor_ref 0.1886
_reflns_number_gt 6163
_reflns_number_total 9497
_reflns_threshold_expression >2sigma(I)
_cod_data_source_file b809100e.txt
_cod_data_source_block compound_3
_cod_depositor_comments
;
The following automatic conversions were performed:
'_symmetry_cell_setting' value 'Triclinic' changed to 'triclinic'
according to '/home/saulius/struct/CIF-dictionaries/cif_core.dic'
dictionary named 'cif_core.dic' version 2.4.1 from 2010-06-29.

Automatic conversion script
Id: cif_fix_enum 1527 2010-12-29 10:47:43Z saulius 

The following automatic conversions were performed:

'_refine_ls_weighting_scheme' value 'calc
w=1/[\s^2^(Fo^2^)+(0.0717P)^2^+36.8160P] where P=(Fo^2^+2Fc^2^)/3'
was changed to 'calc'. New tag '_refine_ls_weighting_details' was
created. The value of the new tag was set to
'w=1/[\s^2^(Fo^2^)+(0.0717P)^2^+36.8160P] where P=(Fo^2^+2Fc^2^)/3'.

Automatic conversion script
Id: cif_fix_values 3143 2015-03-26 13:38:13Z robertas 

The following automatic conversions were performed:

'_refine_ls_hydrogen_treatment' value 'constrained' was replaced with
the value 'constr' as specified in the replacement file
'src/cod-tools/trunk/data/replacement-values/replacement_values.lst'.

Automatic conversion script
Id: cif_fix_values 5376 2017-05-30 11:51:03Z andrius 
;
_cod_original_sg_symbol_H-M P-1
_cod_database_code 7004595

loop_
_symmetry_equiv_pos_as_xyz
'x, y, z'
'-x, -y, -z'

loop_
_atom_site_label
_atom_site_type_symbol
_atom_site_fract_x
_atom_site_fract_y
_atom_site_fract_z
_atom_site_U_iso_or_equiv
_atom_site_adp_type
_atom_site_occupancy
_atom_site_calc_flag
_atom_site_refinement_flags
_atom_site_disorder_assembly
_atom_site_disorder_group
I1 I 1.23066(9) 0.73268(6) 0.75756(5) 0.0411(2) Uani 1 d . . .
I3 I 0.70346(9) 0.58973(7) 0.63831(5) 0.0450(2) Uani 1 d . . .
I2 I 0.95873(8) 0.65579(6) 0.70100(5) 0.0347(2) Uani 1 d . . .
I5 I 0.35229(8) 0.83144(6) 0.35739(6) 0.0428(2) Uani 1 d . . .
I4 I 0.43836(9) 0.78119(7) 0.52038(6) 0.0494(3) Uani 1 d . . .
I7 I 0.43269(13) 0.95372(8) 0.05197(7) 0.0679(4) Uani 1 d . . .
I6 I 0.24824(11) 0.89062(7) 0.18719(6) 0.0576(3) Uani 1 d . . .
N21 N 0.6625(9) 0.4722(7) 0.9122(5) 0.028(2) Uani 1 d . A 1
H21 H 0.6260 0.5140 0.9463 0.033 Uiso 1 calc R A 1
C22 C 0.6972(10) 0.3886(8) 0.9581(6) 0.027(2) Uani 1 d . . 1
H22A H 0.7419 0.3447 0.9252 0.032 Uiso 1 calc R . 1
H22B H 0.6221 0.3477 0.9647 0.032 Uiso 1 calc R . 1
C23 C 0.2233(12) 0.5780(9) 0.9568(7) 0.033(3) Uani 1 d . . 1
H23A H 0.2279 0.6344 0.9235 0.039 Uiso 1 calc R . 1
H23B H 0.1374 0.5637 0.9632 0.039 Uiso 1 calc R . 1
N24 N 0.2605(9) 0.4840(7) 0.9101(5) 0.027(2) Uani 1 d . A 1
H24 H 0.2666 0.4353 0.9455 0.032 Uiso 1 calc R A 1
C25 C 0.3882(10) 0.5060(8) 0.8867(7) 0.027(2) Uani 1 d . A 1
H25A H 0.3825 0.5528 0.8448 0.032 Uiso 1 calc R A 1
H25B H 0.4464 0.5398 0.9358 0.032 Uiso 1 calc R A 1
C26 C 0.4367(11) 0.4116(8) 0.8537(7) 0.031(3) Uani 1 d . A 1
H26A H 0.3815 0.3796 0.8027 0.037 Uiso 1 calc R A 1
H26B H 0.4390 0.3630 0.8943 0.037 Uiso 1 calc R A 1
C27 C 0.5668(11) 0.4366(8) 0.8357(7) 0.031(3) Uani 1 d . A 1
H27A H 0.5906 0.3757 0.8062 0.037 Uiso 1 calc R A 1
H27B H 0.5651 0.4897 0.7990 0.037 Uiso 1 calc R A 1
C28 C 0.1630(11) 0.4400(9) 0.8349(6) 0.028(3) Uani 1 d . A 1
H28A H 0.1378 0.4952 0.8036 0.034 Uiso 1 calc R A 1
H28B H 0.1986 0.3923 0.7988 0.034 Uiso 1 calc R A 1
C29 C 0.0505(11) 0.3850(9) 0.8583(6) 0.029(3) Uani 1 d . A 1
C35 C 0.7681(11) 0.5372(8) 0.8918(7) 0.029(3) Uani 1 d . A 1
H35A H 0.7708 0.5232 0.8327 0.035 Uiso 1 calc R A 1
H35B H 0.8461 0.5228 0.9237 0.035 Uiso 1 calc R A 1
P36 P 0.7451(3) 0.6695(2) 0.91823(18) 0.0284(7) Uani 1 d . A 1
O291 O 0.0184(7) 0.4053(6) 0.9262(5) 0.0333(19) Uani 1 d . A 1
O292 O -0.0149(10) 0.3137(9) 0.7972(6) 0.062(3) Uani 1 d . A 1
O361 O 0.7299(8) 0.6918(5) 1.0072(5) 0.0308(18) Uani 1 d . A 1
O362 O 0.6318(9) 0.6858(6) 0.8527(5) 0.038(2) Uani 1 d . A 1
O363 O 0.8544(9) 0.7406(6) 0.8963(5) 0.043(2) Uani 1 d . A 1
C335 C 0.9692(14) 0.7811(12) 0.9542(11) 0.057(4) Uani 1 d . A 1
H33A H 1.0282 0.7308 0.9549 0.068 Uiso 1 calc R A 1
H33B H 0.9524 0.7958 1.0104 0.068 Uiso 1 calc R A 1
C336 C 1.0216(17) 0.8768(11) 0.9263(10) 0.066(5) Uani 1 d . A 1
H33C H 1.0312 0.8627 0.8691 0.099 Uiso 1 calc R A 1
H33D H 1.1011 0.9012 0.9608 0.099 Uiso 1 calc R A 1
H33E H 0.9661 0.9284 0.9309 0.099 Uiso 1 calc R A 1
C333 C 0.5912(14) 0.7873(10) 0.8505(8) 0.045(3) Uani 1 d . A 1
H33F H 0.6512 0.8375 0.8885 0.054 Uiso 1 calc R A 1
H33G H 0.5118 0.7877 0.8688 0.054 Uiso 1 calc R A 1
C334 C 0.5785(18) 0.8161(12) 0.7636(10) 0.067(5) Uani 1 d . A 1
H33H H 0.6575 0.8171 0.7461 0.101 Uiso 1 calc R A 1
H33I H 0.5508 0.8830 0.7629 0.101 Uiso 1 calc R A 1
H33J H 0.5188 0.7665 0.7261 0.101 Uiso 1 calc R A 1
N1 N 0.7987(9) 0.8939(6) 0.4808(5) 0.025(2) Uani 1 d . B 2
H1 H 0.8776 0.9055 0.4711 0.030 Uiso 1 calc R B 2
C2 C 0.7314(11) 0.9773(8) 0.4504(7) 0.029(3) Uani 1 d . B 2
H2A H 0.7675 1.0414 0.4849 0.035 Uiso 1 calc R B 2
H2B H 0.6456 0.9645 0.4575 0.035 Uiso 1 calc R B 2
C3 C 0.7326(11) 0.9903(9) 0.3596(7) 0.032(3) Uani 1 d . . 2
H3A H 0.7120 1.0586 0.3503 0.039 Uiso 1 calc R . 2
H3B H 0.6685 0.9408 0.3244 0.039 Uiso 1 calc R . 2
N4 N 1.1428(9) 1.0241(7) 0.6671(5) 0.026(2) Uani 1 d . . 2
H4 H 1.1238 1.0877 0.6565 0.031 Uiso 1 calc R . 2
C5 C 1.0383(10) 0.9447(8) 0.6155(7) 0.026(2) Uani 1 d . B 2
H5A H 1.0467 0.9382 0.5571 0.031 Uiso 1 calc R B 2
H5B H 1.0457 0.8781 0.6348 0.031 Uiso 1 calc R B 2
C6 C 0.9111(11) 0.9764(8) 0.6233(7) 0.029(3) Uani 1 d . B 2
H6A H 0.9030 1.0425 0.6033 0.035 Uiso 1 calc R B 2
H6B H 0.9028 0.9837 0.6817 0.035 Uiso 1 calc R B 2
C7 C 0.8077(11) 0.8955(9) 0.5722(7) 0.029(3) Uani 1 d . B 2
H7A H 0.8235 0.8280 0.5870 0.035 Uiso 1 calc R B 2
H7B H 0.7286 0.9096 0.5870 0.035 Uiso 1 calc R B 2
P16 P 0.8698(3) 0.7274(2) 0.40501(17) 0.0246(6) Uani 1 d . B 2
C15 C 0.7438(11) 0.7911(8) 0.4346(7) 0.029(3) Uani 1 d . B 2
H15A H 0.6841 0.7990 0.3854 0.035 Uiso 1 calc R B 2
H15B H 0.7015 0.7513 0.4701 0.035 Uiso 1 calc R B 2
C17 C 1.1493(11) 1.0197(8) 0.7579(6) 0.029(3) Uani 1 d . C 2
H17A H 1.1911 0.9613 0.7737 0.035 Uiso 1 calc R C 2
H17B H 1.0656 1.0099 0.7696 0.035 Uiso 1 calc R C 2
C18 C 1.2202(12) 1.1197(9) 0.8108(7) 0.031(3) Uani 1 d . C 2
O181 O 1.2703(9) 1.1874(6) 0.7800(5) 0.046(2) Uani 1 d . C 2
O182 O 1.2125(12) 1.1210(8) 0.8912(6) 0.069(3) Uani 1 d . C 2
O161 O 0.9377(8) 0.7849(6) 0.3505(5) 0.0310(19) Uani 1 d . B 2
O163 O 0.8124(7) 0.6184(5) 0.3572(4) 0.0287(18) Uani 1 d . B 2
O162 O 0.9532(7) 0.7132(6) 0.4895(5) 0.0278(17) Uani 1 d . B 2
C163 C 1.0870(11) 0.7064(9) 0.4951(8) 0.034(3) Uani 1 d . B 2
H16A H 1.1248 0.7035 0.5527 0.041 Uiso 1 calc R B 2
H16B H 1.1258 0.7676 0.4774 0.041 Uiso 1 calc R B 2
C164 C 1.1098(12) 0.6129(9) 0.4411(8) 0.039(3) Uani 1 d . B 2
H16C H 1.0600 0.5535 0.4519 0.046 Uiso 1 calc R B 2
H16D H 1.1962 0.6032 0.4536 0.046 Uiso 1 calc R B 2
H16E H 1.0876 0.6220 0.3832 0.046 Uiso 1 calc R B 2
C165 C 0.7680(11) 0.5342(9) 0.4008(7) 0.031(3) Uani 1 d . B 2
H16F H 0.7906 0.5544 0.4608 0.038 Uiso 1 calc R B 2
H16G H 0.8081 0.4738 0.3868 0.038 Uiso 1 calc R B 2
C166 C 0.6308(14) 0.5083(11) 0.3771(9) 0.051(4) Uani 1 d . B 2
H16H H 0.5912 0.5692 0.3871 0.061 Uiso 1 calc R B 2
H16I H 0.6034 0.4576 0.4100 0.061 Uiso 1 calc R B 2
H16J H 0.6091 0.4813 0.3188 0.061 Uiso 1 calc R B 2

loop_
_atom_site_aniso_label
_atom_site_aniso_U_11
_atom_site_aniso_U_22
_atom_site_aniso_U_33
_atom_site_aniso_U_23
_atom_site_aniso_U_13
_atom_site_aniso_U_12
I1 0.0467(5) 0.0291(4) 0.0429(5) 0.0033(3) -0.0022(4) 0.0021(4)
I3 0.0414(5) 0.0502(5) 0.0420(5) -0.0046(4) 0.0120(4) 0.0037(4)
I2 0.0465(5) 0.0292(4) 0.0281(4) -0.0006(3) 0.0082(3) 0.0050(4)
I5 0.0405(5) 0.0343(4) 0.0499(5) -0.0132(4) 0.0165(4) -0.0067(4)
I4 0.0332(5) 0.0494(5) 0.0620(6) 0.0001(4) 0.0048(4) 0.0015(4)
I7 0.1004(10) 0.0374(5) 0.0748(7) 0.0000(5) 0.0463(7) 0.0063(5)
I6 0.0800(8) 0.0446(5) 0.0440(5) -0.0096(4) 0.0251(5) -0.0202(5)
N21 0.031(6) 0.021(5) 0.025(5) -0.008(4) -0.002(4) 0.002(4)
C22 0.023(6) 0.025(6) 0.027(6) -0.008(4) 0.001(5) -0.001(5)
C23 0.031(7) 0.030(6) 0.035(6) -0.005(5) 0.001(5) 0.009(5)
N24 0.029(5) 0.029(5) 0.016(4) -0.005(4) -0.006(4) 0.002(4)
C25 0.026(6) 0.023(6) 0.027(6) -0.005(4) 0.003(5) -0.003(5)
C26 0.031(7) 0.024(6) 0.032(6) -0.012(5) 0.005(5) -0.004(5)
C27 0.038(7) 0.018(5) 0.030(6) -0.011(4) 0.002(5) -0.003(5)
C28 0.030(6) 0.039(7) 0.014(5) -0.004(4) 0.000(4) 0.006(5)
C29 0.030(6) 0.034(6) 0.019(5) -0.008(5) 0.002(5) -0.003(5)
C35 0.032(7) 0.027(6) 0.023(6) -0.006(4) -0.002(5) -0.006(5)
P36 0.0333(17) 0.0225(14) 0.0273(15) -0.0026(12) 0.0056(13) -0.0006(13)
O291 0.031(5) 0.038(5) 0.027(4) -0.007(3) 0.008(3) -0.007(4)
O292 0.051(7) 0.067(7) 0.057(6) -0.020(5) 0.004(5) -0.008(6)
O361 0.042(5) 0.017(4) 0.031(4) -0.009(3) 0.010(4) -0.003(3)
O362 0.055(6) 0.021(4) 0.034(5) 0.000(3) 0.000(4) 0.009(4)
O363 0.054(6) 0.033(5) 0.041(5) 0.002(4) 0.018(4) -0.009(4)
C335 0.036(8) 0.054(9) 0.083(11) 0.018(8) 0.016(8) -0.002(7)
C336 0.084(13) 0.038(8) 0.067(10) -0.010(7) 0.018(9) -0.029(8)
C333 0.041(8) 0.042(8) 0.045(8) -0.002(6) -0.016(6) 0.017(6)
C334 0.084(13) 0.048(9) 0.064(11) -0.005(8) 0.006(9) 0.004(9)
N1 0.025(5) 0.015(4) 0.032(5) -0.009(4) 0.004(4) -0.005(4)
C2 0.029(6) 0.016(5) 0.039(6) -0.007(5) 0.005(5) -0.001(5)
C3 0.023(6) 0.025(6) 0.044(7) 0.001(5) -0.001(5) -0.002(5)
N4 0.037(6) 0.018(4) 0.020(4) -0.007(3) 0.004(4) -0.006(4)
C5 0.033(6) 0.015(5) 0.026(6) -0.009(4) 0.009(5) -0.009(5)
C6 0.032(7) 0.025(6) 0.029(6) -0.001(5) 0.005(5) 0.000(5)
C7 0.030(7) 0.026(6) 0.029(6) -0.003(5) 0.006(5) -0.005(5)
P16 0.0332(17) 0.0160(13) 0.0216(14) -0.0051(10) 0.0035(12) -0.0011(12)
C15 0.037(7) 0.020(5) 0.025(6) -0.011(4) 0.004(5) 0.000(5)
C17 0.035(7) 0.026(6) 0.021(5) -0.009(4) 0.000(5) -0.004(5)
C18 0.040(7) 0.024(6) 0.025(6) -0.002(5) 0.004(5) -0.003(5)
O181 0.069(7) 0.027(4) 0.033(5) -0.005(4) 0.001(4) -0.019(4)
O182 0.100(9) 0.052(6) 0.039(6) -0.012(5) 0.005(6) -0.029(6)
O161 0.044(5) 0.020(4) 0.029(4) -0.006(3) 0.015(4) -0.001(4)
O163 0.041(5) 0.014(4) 0.027(4) -0.006(3) 0.005(3) -0.005(3)
O162 0.024(4) 0.029(4) 0.028(4) 0.000(3) 0.004(3) -0.002(3)
C163 0.035(7) 0.023(6) 0.037(7) -0.010(5) 0.004(5) -0.012(5)
C164 0.036(7) 0.029(6) 0.047(7) -0.010(5) 0.012(6) -0.004(6)
C165 0.031(7) 0.029(6) 0.031(6) -0.005(5) 0.007(5) -0.004(5)
C166 0.050(9) 0.047(8) 0.055(9) 0.003(7) 0.020(7) -0.010(7)

loop_
_atom_type_symbol
_atom_type_description
_atom_type_scat_dispersion_real
_atom_type_scat_dispersion_imag
_atom_type_scat_source
C C 0.0033 0.0016 'International Tables Vol C Tables 4.2.6.8 and 6.1.1.4'
H H 0.0000 0.0000 'International Tables Vol C Tables 4.2.6.8 and 6.1.1.4'
N N 0.0061 0.0033 'International Tables Vol C Tables 4.2.6.8 and 6.1.1.4'
O O 0.0106 0.0060 'International Tables Vol C Tables 4.2.6.8 and 6.1.1.4'
P P 0.1023 0.0942 'International Tables Vol C Tables 4.2.6.8 and 6.1.1.4'
I I -0.4742 1.8119 'International Tables Vol C Tables 4.2.6.8 and 6.1.1.4'

loop_
_geom_angle_atom_site_label_1
_geom_angle_atom_site_label_2
_geom_angle_atom_site_label_3
_geom_angle
_geom_angle_site_symmetry_1
_geom_angle_site_symmetry_3
_geom_angle_publ_flag
I3 I2 I1 176.27(4) . . ?
I4 I5 I6 176.69(4) . . ?
C22 N21 C35 114.8(9) . . ?
C22 N21 C27 112.3(8) . . ?
C35 N21 C27 110.5(9) . . ?
N21 C22 C23 114.5(9) . 2_667 ?
C22 C23 N24 113.8(10) 2_667 . ?
C28 N24 C23 111.7(9) . . ?
C28 N24 C25 111.7(8) . . ?
C23 N24 C25 111.6(8) . . ?
C26 C25 N24 112.8(9) . . ?
C25 C26 C27 110.9(9) . . ?
N21 C27 C26 113.5(9) . . ?
C29 C28 N24 112.5(8) . . ?
O291 C29 O292 122.9(10) . . ?
O291 C29 C28 123.2(9) . . ?
O292 C29 C28 113.9(9) . . ?
N21 C35 P36 107.5(8) . . ?
O361 P36 O362 114.9(5) . . ?
O361 P36 O363 113.1(5) . . ?
O362 P36 O363 103.3(5) . . ?
O361 P36 C35 111.8(5) . . ?
O362 P36 C35 104.2(5) . . ?
O363 P36 C35 108.9(5) . . ?
C333 O362 P36 119.9(7) . . ?
C335 O363 P36 124.9(8) . . ?
O363 C335 C336 108.4(13) . . ?
O362 C333 C334 110.3(11) . . ?
C2 N1 C7 111.2(8) . . ?
C2 N1 C15 112.2(9) . . ?
C7 N1 C15 111.5(8) . . ?
N1 C2 C3 114.7(9) . . ?
C2 C3 N4 114.0(9) . 2_776 ?
C17 N4 C3 112.0(9) . 2_776 ?
C17 N4 C5 110.7(8) . . ?
C3 N4 C5 111.1(8) 2_776 . ?
C6 C5 N4 111.1(8) . . ?
C5 C6 C7 110.4(9) . . ?
N1 C7 C6 112.9(9) . . ?
O161 P16 O162 113.3(5) . . ?
O161 P16 O163 109.6(4) . . ?
O162 P16 O163 109.0(4) . . ?
O161 P16 C15 112.6(5) . . ?
O162 P16 C15 104.9(5) . . ?
O163 P16 C15 107.2(5) . . ?
N1 C15 P16 107.1(8) . . ?
N4 C17 C18 111.4(9) . . ?
O181 C18 O182 126.3(10) . . ?
O181 C18 C17 122.4(10) . . ?
O182 C18 C17 111.2(10) . . ?
C165 O163 P16 122.2(6) . . ?
C163 O162 P16 120.8(7) . . ?
O162 C163 C164 111.2(9) . . ?
O163 C165 C166 111.2(10) . . ?

loop_
_geom_bond_atom_site_label_1
_geom_bond_atom_site_label_2
_geom_bond_distance
_geom_bond_site_symmetry_2
_geom_bond_publ_flag
I1 I2 3.0102(13) . ?
I3 I2 2.8309(13) . ?
I5 I4 2.8434(14) . ?
I5 I6 3.0371(15) . ?
I7 I7 2.746(2) 2_675 ?
N21 C22 1.444(14) . ?
N21 C35 1.482(14) . ?
N21 C27 1.488(14) . ?
C22 C23 1.505(15) 2_667 ?
C23 C22 1.505(15) 2_667 ?
C23 N24 1.510(14) . ?
N24 C28 1.505(13) . ?
N24 C25 1.526(14) . ?
C25 C26 1.483(15) . ?
C26 C27 1.521(16) . ?
C28 C29 1.499(16) . ?
C29 O291 1.232(12) . ?
C29 O292 1.346(14) . ?
C35 P36 1.801(11) . ?
P36 O361 1.494(8) . ?
P36 O362 1.545(9) . ?
P36 O363 1.565(9) . ?
O362 C333 1.451(15) . ?
O363 C335 1.455(18) . ?
C335 C336 1.485(19) . ?
C333 C334 1.50(2) . ?
N1 C2 1.466(15) . ?
N1 C7 1.479(14) . ?
N1 C15 1.492(12) . ?
C2 C3 1.516(16) . ?
C3 N4 1.529(15) 2_776 ?
N4 C17 1.483(13) . ?
N4 C3 1.529(15) 2_776 ?
N4 C5 1.536(13) . ?
C5 C6 1.518(16) . ?
C6 C7 1.539(15) . ?
P16 O161 1.481(8) . ?
P16 O162 1.562(8) . ?
P16 O163 1.573(7) . ?
P16 C15 1.794(12) . ?
C17 C18 1.551(15) . ?
C18 O181 1.205(14) . ?
C18 O182 1.331(15) . ?
O163 C165 1.472(13) . ?
O162 C163 1.469(14) . ?
C163 C164 1.501(15) . ?
C165 C166 1.487(18) . ?

loop_
_geom_torsion_atom_site_label_1
_geom_torsion_atom_site_label_2
_geom_torsion_atom_site_label_3
_geom_torsion_atom_site_label_4
_geom_torsion
_geom_torsion_site_symmetry_1
_geom_torsion_site_symmetry_2
_geom_torsion_site_symmetry_3
_geom_torsion_site_symmetry_4
_geom_torsion_publ_flag
C35 N21 C22 C23 62.6(12) . . . 2_667 ?
C27 N21 C22 C23 -170.0(9) . . . 2_667 ?
C22 C23 N24 C28 167.4(9) 2_667 . . . ?
C22 C23 N24 C25 -66.7(12) 2_667 . . . ?
C28 N24 C25 C26 -63.8(13) . . . . ?
C23 N24 C25 C26 170.3(10) . . . . ?
N24 C25 C26 C27 -177.0(9) . . . . ?
C22 N21 C27 C26 75.7(12) . . . . ?
C35 N21 C27 C26 -154.7(9) . . . . ?
C25 C26 C27 N21 67.4(13) . . . . ?
C23 N24 C28 C29 -73.8(12) . . . . ?
C25 N24 C28 C29 160.4(9) . . . . ?
N24 C28 C29 O291 26.1(17) . . . . ?
N24 C28 C29 O292 -156.0(11) . . . . ?
C22 N21 C35 P36 -133.2(8) . . . . ?
C27 N21 C35 P36 98.5(9) . . . . ?
N21 C35 P36 O361 55.1(9) . . . . ?
N21 C35 P36 O362 -69.5(8) . . . . ?
N21 C35 P36 O363 -179.3(7) . . . . ?
O361 P36 O362 C333 62.0(10) . . . . ?
O363 P36 O362 C333 -61.6(10) . . . . ?
C35 P36 O362 C333 -175.4(10) . . . . ?
O361 P36 O363 C335 32.8(12) . . . . ?
O362 P36 O363 C335 157.6(11) . . . . ?
C35 P36 O363 C335 -92.1(11) . . . . ?
P36 O363 C335 C336 -155.2(10) . . . . ?
P36 O362 C333 C334 128.7(11) . . . . ?
C7 N1 C2 C3 172.2(9) . . . . ?
C15 N1 C2 C3 -62.1(12) . . . . ?
N1 C2 C3 N4 -39.5(12) . . . 2_776 ?
C17 N4 C5 C6 71.3(12) . . . . ?
C3 N4 C5 C6 -163.7(9) 2_776 . . . ?
N4 C5 C6 C7 -179.3(9) . . . . ?
C2 N1 C7 C6 -79.6(12) . . . . ?
C15 N1 C7 C6 154.3(10) . . . . ?
C5 C6 C7 N1 -70.3(12) . . . . ?
C2 N1 C15 P16 131.7(8) . . . . ?
C7 N1 C15 P16 -102.8(9) . . . . ?
O161 P16 C15 N1 -60.0(9) . . . . ?
O162 P16 C15 N1 63.6(8) . . . . ?
O163 P16 C15 N1 179.4(7) . . . . ?
C3 N4 C17 C18 74.7(12) 2_776 . . . ?
C5 N4 C17 C18 -160.8(10) . . . . ?
N4 C17 C18 O181 -5.0(17) . . . . ?
N4 C17 C18 O182 172.2(11) . . . . ?
O161 P16 O163 C165 163.9(8) . . . . ?
O162 P16 O163 C165 39.3(9) . . . . ?
C15 P16 O163 C165 -73.6(9) . . . . ?
O161 P16 O162 C163 -30.1(9) . . . . ?
O163 P16 O162 C163 92.2(8) . . . . ?
C15 P16 O162 C163 -153.3(8) . . . . ?
P16 O162 C163 C164 -63.7(12) . . . . ?
P16 O163 C165 C166 113.2(10) . . . . ?
